data_4102834
loop_
_publ_author_name
'K. C. Nicolaou'
'Jianhua Wang'
'Yefeng Tang'
'Lorenzo Botta'

_publ_section_title
;
 Total Synthesis of Sporolide B and 9-epi-Sporolide B
;
_journal_name_full 'Journal of the American Chemical Society'
_journal_page_first 11350
_journal_page_last 11363
_journal_paper_doi 10.1021/ja1048994
_journal_volume 132
_journal_year 2010
_chemical_formula_sum 'C24 H24 O8'
_chemical_formula_weight 440.43
_chemical_name_systematic
; 
 ? 
;
_space_group_IT_number 2
_symmetry_cell_setting triclinic
_symmetry_space_group_name_Hall '-P 1'
_symmetry_space_group_name_H-M 'P -1'
_atom_sites_solution_hydrogens geom
_atom_sites_solution_primary direct
_atom_sites_solution_secondary difmap
_audit_creation_method SHELXL-97
_cell_angle_alpha 87.51(3)
_cell_angle_beta 77.91(3)
_cell_angle_gamma 89.79(3)
_cell_formula_units_Z 2
_cell_length_a 8.0348(16)
_cell_length_b 8.7388(17)
_cell_length_c 14.579(3)
_cell_measurement_reflns_used 1675
_cell_measurement_temperature 296(2)
_cell_measurement_theta_max 22.0
_cell_measurement_theta_min 2.5
_cell_volume 1000.0(4)
_computing_cell_refinement 'Bruker SAINT+'
_computing_data_collection 'Bruker SMART'
_computing_data_reduction 'Bruker SAINT+'
_computing_molecular_graphics 'Bruker SHELXTL'
_computing_publication_material 'Bruker SHELXTL'
_computing_structure_refinement 'SHELXL-97 (Sheldrick, 1997)'
_computing_structure_solution 'SHELXS-97 (Sheldrick, 1997)'
_diffrn_ambient_temperature 296(2)
_diffrn_measured_fraction_theta_full 0.995
_diffrn_measured_fraction_theta_max 0.995
_diffrn_measurement_device_type 'CCD area detector'
_diffrn_measurement_method 'phi and omega scans'
_diffrn_radiation_monochromator graphite
_diffrn_radiation_source 'fine-focus sealed tube'
_diffrn_radiation_type MoK\a
_diffrn_radiation_wavelength 0.71073
_diffrn_reflns_av_R_equivalents 0.0388
_diffrn_reflns_av_sigmaI/netI 0.0704
_diffrn_reflns_limit_h_max 9
_diffrn_reflns_limit_h_min -9
_diffrn_reflns_limit_k_max 10
_diffrn_reflns_limit_k_min -10
_diffrn_reflns_limit_l_max 17
_diffrn_reflns_limit_l_min -16
_diffrn_reflns_number 7305
_diffrn_reflns_theta_full 25.00
_diffrn_reflns_theta_max 25.00
_diffrn_reflns_theta_min 1.43
_diffrn_standards_decay_% 1
_exptl_absorpt_coefficient_mu 0.110
_exptl_absorpt_correction_T_max 0.9794
_exptl_absorpt_correction_T_min 0.9656
_exptl_absorpt_correction_type multi-scan
_exptl_absorpt_process_details 'SADABS (Sheldrick, 1999)'
_exptl_crystal_colour Colorless
_exptl_crystal_density_diffrn 1.463
_exptl_crystal_density_meas ?
_exptl_crystal_density_method 'not measured'
_exptl_crystal_description Parallelepiped
_exptl_crystal_F_000 464
_exptl_crystal_size_max 0.32
_exptl_crystal_size_mid 0.24
_exptl_crystal_size_min 0.19
_refine_diff_density_max 0.226
_refine_diff_density_min -0.268
_refine_diff_density_rms 0.047
_refine_ls_extinction_method none
_refine_ls_goodness_of_fit_ref 0.985
_refine_ls_hydrogen_treatment constr
_refine_ls_matrix_type full
_refine_ls_number_parameters 292
_refine_ls_number_reflns 3513
_refine_ls_number_restraints 0
_refine_ls_restrained_S_all 0.985
_refine_ls_R_factor_all 0.1205
_refine_ls_R_factor_gt 0.0549
_refine_ls_shift/su_max 0.022
_refine_ls_shift/su_mean 0.002
_refine_ls_structure_factor_coef Fsqd
_refine_ls_weighting_details 'calc w=1/[\s^2^(Fo^2^)+(0.0850P)^2^+0.0000P] where P=(Fo^2^+2Fc^2^)/3'
_refine_ls_weighting_scheme calc
_refine_ls_wR_factor_gt 0.1329
_refine_ls_wR_factor_ref 0.1625
_reflns_number_gt 1849
_reflns_number_total 3513
_reflns_threshold_expression >2sigma(I)
_cod_data_source_file ja1048994_si_002.cif
_cod_data_source_block kcjw
_cod_depositor_comments
;
The following automatic conversions were performed:

'_exptl_crystal_density_meas' value 'not measured' was changed to '?'
- the value is perceived as not measured.

Automatic conversion script
Id: cif_fix_values 3008 2015-01-20 13:52:24Z robertas 
;
_cod_original_cell_volume 1000.0(3)
_cod_database_code 4102834

loop_
_symmetry_equiv_pos_as_xyz
'x, y, z'
'-x, -y, -z'

loop_
_atom_site_label
_atom_site_type_symbol
_atom_site_fract_x
_atom_site_fract_y
_atom_site_fract_z
_atom_site_U_iso_or_equiv
_atom_site_adp_type
_atom_site_occupancy
_atom_site_symmetry_multiplicity
_atom_site_calc_flag
_atom_site_refinement_flags
O1 O 0.4960(3) 0.6017(3) 0.39953(15) 0.0520(6) Uani 1 1 d .
O2 O 0.1456(3) 0.5897(2) 0.40828(15) 0.0493(6) Uani 1 1 d .
O3 O 0.1882(3) 0.4426(3) 0.11004(15) 0.0619(7) Uani 1 1 d .
O4 O 0.2103(4) 0.2332(3) 0.02794(19) 0.0782(8) Uani 1 1 d .
O5 O -0.0010(3) 0.1959(3) 0.23403(17) 0.0629(7) Uani 1 1 d .
O6 O 0.2358(3) 0.1958(2) 0.35115(16) 0.0574(7) Uani 1 1 d .
O7 O 0.2487(3) 0.3952(3) 0.48896(15) 0.0632(7) Uani 1 1 d .
H7 H 0.1584 0.4134 0.5248 0.076 Uiso 1 1 calc R
O8 O 0.5137(3) 0.2786(3) 0.15304(18) 0.0695(8) Uani 1 1 d .
C1 C 0.4971(5) 0.8720(4) 0.1634(2) 0.0571(10) Uani 1 1 d .
H1 H 0.6012 0.9226 0.1449 0.069 Uiso 1 1 calc R
C2 C 0.4087(5) 0.8293(4) 0.0977(2) 0.0580(10) Uani 1 1 d .
H2 H 0.4550 0.8504 0.0345 0.070 Uiso 1 1 calc R
C3 C 0.2552(4) 0.7570(4) 0.1224(2) 0.0525(9) Uani 1 1 d .
C4 C 0.1854(4) 0.7266(4) 0.2164(2) 0.0491(9) Uani 1 1 d .
H4 H 0.0798 0.6785 0.2348 0.059 Uiso 1 1 calc R
C5 C 0.2734(4) 0.7678(4) 0.2816(2) 0.0430(8) Uani 1 1 d .
C6 C 0.4299(4) 0.8390(4) 0.2570(2) 0.0472(9) Uani 1 1 d .
C7 C 0.5000(4) 0.8608(4) 0.3432(2) 0.0537(9) Uani 1 1 d .
H7A H 0.4789 0.9638 0.3652 0.064 Uiso 1 1 calc R
H7B H 0.6213 0.8413 0.3314 0.064 Uiso 1 1 calc R
C8 C 0.4020(4) 0.7428(4) 0.4134(2) 0.0456(8) Uani 1 1 d .
C9 C 0.2293(4) 0.7344(4) 0.3859(2) 0.0428(8) Uani 1 1 d .
C10 C 0.1250(4) 0.8526(4) 0.4439(2) 0.0522(9) Uani 1 1 d .
H10A H 0.0124 0.8121 0.4712 0.063 Uiso 1 1 calc R
H10B H 0.1127 0.9430 0.4049 0.063 Uiso 1 1 calc R
C11 C 0.2168(5) 0.8939(4) 0.5215(3) 0.0654(11) Uani 1 1 d .
H11A H 0.2579 0.9988 0.5122 0.078 Uiso 1 1 calc R
H11B H 0.1408 0.8824 0.5827 0.078 Uiso 1 1 calc R
C12 C 0.3641(5) 0.7832(4) 0.5145(2) 0.0586(10) Uani 1 1 d .
H12A H 0.4618 0.8315 0.5309 0.070 Uiso 1 1 calc R
H12B H 0.3321 0.6930 0.5554 0.070 Uiso 1 1 calc R
C13 C 0.1693(5) 0.6963(5) 0.0500(3) 0.0641(10) Uani 1 1 d .
H13A H 0.0470 0.6986 0.0732 0.077 Uiso 1 1 calc R
H13B H 0.1959 0.7628 -0.0062 0.077 Uiso 1 1 calc R
C14 C 0.2199(5) 0.5387(5) 0.0251(2) 0.0656(11) Uani 1 1 d .
H14A H 0.1547 0.5021 -0.0186 0.079 Uiso 1 1 calc R
H14B H 0.3397 0.5363 -0.0047 0.079 Uiso 1 1 calc R
C15 C 0.1961(4) 0.2925(5) 0.1008(3) 0.0570(10) Uani 1 1 d .
C16 C 0.1738(4) 0.2072(4) 0.1939(2) 0.0528(9) Uani 1 1 d .
H16 H 0.2192 0.1037 0.1838 0.063 Uiso 1 1 calc R
C17 C 0.2586(4) 0.2804(4) 0.2625(2) 0.0471(9) Uani 1 1 d .
C18 C 0.1668(4) 0.3448(4) 0.3498(2) 0.0478(9) Uani 1 1 d .
H18 H 0.0428 0.3506 0.3578 0.057 Uiso 1 1 calc R
C19 C 0.2467(4) 0.4590(4) 0.3995(2) 0.0459(8) Uani 1 1 d .
C20 C 0.4252(4) 0.4970(4) 0.3535(2) 0.0454(8) Uani 1 1 d .
C21 C 0.5183(4) 0.4333(4) 0.2783(2) 0.0460(8) Uani 1 1 d .
C22 C 0.4384(4) 0.3283(4) 0.2269(2) 0.0483(9) Uani 1 1 d .
C23 C 0.6985(4) 0.4795(4) 0.2395(3) 0.0650(11) Uani 1 1 d .
H23A H 0.7023 0.5570 0.1904 0.078 Uiso 1 1 calc R
H23B H 0.7622 0.3920 0.2146 0.078 Uiso 1 1 calc R
H23C H 0.7470 0.5192 0.2885 0.078 Uiso 1 1 calc R
C24 C -0.0867(5) 0.0779(4) 0.2000(3) 0.0743(12) Uani 1 1 d .
H24A H -0.0658 0.0875 0.1327 0.089 Uiso 1 1 calc R
H24B H -0.2067 0.0850 0.2252 0.089 Uiso 1 1 calc R
H24C H -0.0460 -0.0195 0.2188 0.089 Uiso 1 1 calc R

loop_
_atom_site_aniso_label
_atom_site_aniso_U_11
_atom_site_aniso_U_22
_atom_site_aniso_U_33
_atom_site_aniso_U_23
_atom_site_aniso_U_13
_atom_site_aniso_U_12
O1 0.0501(14) 0.0538(15) 0.0554(15) -0.0042(12) -0.0182(11) 0.0007(12)
O2 0.0489(13) 0.0429(14) 0.0503(14) 0.0035(11) 0.0014(10) -0.0057(11)
O3 0.0825(18) 0.0612(18) 0.0424(14) 0.0002(12) -0.0144(12) -0.0051(14)
O4 0.093(2) 0.085(2) 0.0590(18) -0.0227(16) -0.0179(15) 0.0079(16)
O5 0.0524(15) 0.0594(16) 0.0767(18) -0.0134(13) -0.0106(13) -0.0099(12)
O6 0.0761(17) 0.0399(14) 0.0542(15) 0.0087(11) -0.0117(12) -0.0031(12)
O7 0.0741(17) 0.0727(18) 0.0390(14) 0.0150(13) -0.0066(12) -0.0112(14)
O8 0.0580(16) 0.084(2) 0.0620(17) -0.0185(15) 0.0003(13) -0.0015(14)
C1 0.058(2) 0.058(2) 0.048(2) 0.0101(18) 0.0030(18) -0.0149(19)
C2 0.066(3) 0.060(2) 0.042(2) 0.0112(18) -0.0010(19) -0.003(2)
C3 0.055(2) 0.053(2) 0.051(2) 0.0068(17) -0.0142(17) -0.0020(18)
C4 0.0449(19) 0.053(2) 0.047(2) 0.0074(17) -0.0061(17) -0.0006(16)
C5 0.0431(19) 0.043(2) 0.0415(19) 0.0056(15) -0.0071(15) -0.0015(16)
C6 0.048(2) 0.044(2) 0.048(2) 0.0034(16) -0.0063(16) -0.0080(16)
C7 0.052(2) 0.056(2) 0.052(2) 0.0026(17) -0.0070(17) -0.0114(17)
C8 0.051(2) 0.042(2) 0.042(2) 0.0018(16) -0.0079(15) -0.0009(17)
C9 0.0446(18) 0.041(2) 0.0390(18) 0.0050(15) -0.0010(14) -0.0092(15)
C10 0.057(2) 0.046(2) 0.048(2) 0.0006(17) -0.0002(17) -0.0010(17)
C11 0.077(3) 0.068(3) 0.048(2) -0.0084(19) -0.0043(19) -0.003(2)
C12 0.074(3) 0.057(2) 0.044(2) -0.0025(17) -0.0124(18) -0.007(2)
C13 0.068(2) 0.076(3) 0.050(2) 0.014(2) -0.0209(19) 0.001(2)
C14 0.069(3) 0.084(3) 0.044(2) 0.008(2) -0.0145(19) -0.012(2)
C15 0.051(2) 0.065(3) 0.056(3) -0.011(2) -0.0128(18) -0.0011(19)
C16 0.051(2) 0.053(2) 0.054(2) -0.0057(18) -0.0088(17) 0.0021(17)
C17 0.054(2) 0.040(2) 0.046(2) 0.0052(16) -0.0095(16) -0.0005(16)
C18 0.055(2) 0.041(2) 0.045(2) 0.0065(16) -0.0054(16) -0.0030(17)
C19 0.057(2) 0.043(2) 0.0356(19) 0.0068(15) -0.0068(16) -0.0027(18)
C20 0.050(2) 0.041(2) 0.047(2) 0.0050(17) -0.0178(17) -0.0019(17)
C21 0.0441(19) 0.046(2) 0.048(2) 0.0059(17) -0.0123(16) 0.0008(16)
C22 0.052(2) 0.046(2) 0.047(2) -0.0005(17) -0.0106(17) 0.0087(17)
C23 0.049(2) 0.076(3) 0.070(3) -0.008(2) -0.0094(19) 0.003(2)
C24 0.070(3) 0.070(3) 0.087(3) 0.000(2) -0.026(2) -0.022(2)

loop_
_atom_type_symbol
_atom_type_description
_atom_type_scat_dispersion_real
_atom_type_scat_dispersion_imag
_atom_type_scat_source
C C 0.0033 0.0016 'International Tables Vol C Tables 4.2.6.8 and 6.1.1.4'
H H 0.0000 0.0000 'International Tables Vol C Tables 4.2.6.8 and 6.1.1.4'
O O 0.0106 0.0060 'International Tables Vol C Tables 4.2.6.8 and 6.1.1.4'

loop_
_geom_angle_atom_site_label_1
_geom_angle_atom_site_label_2
_geom_angle_atom_site_label_3
_geom_angle
C20 O1 C8 114.1(2)
C19 O2 C9 117.5(2)
C15 O3 C14 117.3(3)
C16 O5 C24 114.5(3)
C18 O6 C17 61.8(2)
C2 C1 C6 119.1(3)
C3 C2 C1 121.9(3)
C2 C3 C4 119.2(3)
C2 C3 C13 121.2(3)
C4 C3 C13 119.3(3)
C5 C4 C3 119.0(3)
C4 C5 C6 122.1(3)
C4 C5 C9 127.9(3)
C6 C5 C9 109.9(3)
C5 C6 C1 118.7(3)
C5 C6 C7 109.7(3)
C1 C6 C7 131.5(3)
C6 C7 C8 102.9(3)
O1 C8 C12 111.6(3)
O1 C8 C7 106.5(3)
C12 C8 C7 116.7(3)
O1 C8 C9 112.8(2)
C12 C8 C9 105.5(3)
C7 C8 C9 103.7(3)
O2 C9 C5 111.4(3)
O2 C9 C10 108.3(2)
C5 C9 C10 116.5(3)
O2 C9 C8 114.0(3)
C5 C9 C8 102.8(2)
C10 C9 C8 103.8(3)
C9 C10 C11 108.0(3)
C12 C11 C10 105.5(3)
C8 C12 C11 103.8(3)
C14 C13 C3 113.3(3)
O3 C14 C13 108.3(3)
O4 C15 O3 123.9(4)
O4 C15 C16 124.3(4)
O3 C15 C16 111.7(3)
O5 C16 C17 107.7(3)
O5 C16 C15 108.8(3)
C17 C16 C15 114.3(3)
O6 C17 C18 58.28(19)
O6 C17 C22 111.9(3)
C18 C17 C22 117.8(3)
O6 C17 C16 113.2(3)
C18 C17 C16 123.9(3)
C22 C17 C16 116.0(3)
O6 C18 C17 59.9(2)
O6 C18 C19 114.9(3)
C17 C18 C19 121.7(3)
O2 C19 O7 109.2(3)
O2 C19 C18 108.2(3)
O7 C19 C18 107.2(3)
O2 C19 C20 111.1(3)
O7 C19 C20 107.3(3)
C18 C19 C20 113.7(3)
C21 C20 O1 120.1(3)
C21 C20 C19 126.9(3)
O1 C20 C19 112.9(3)
C20 C21 C22 119.4(3)
C20 C21 C23 121.9(3)
C22 C21 C23 118.4(3)
O8 C22 C21 121.7(3)
O8 C22 C17 118.0(3)
C21 C22 C17 120.2(3)

loop_
_geom_bond_atom_site_label_1
_geom_bond_atom_site_label_2
_geom_bond_distance
O1 C20 1.352(4)
O1 C8 1.443(4)
O2 C19 1.395(4)
O2 C9 1.426(3)
O3 C15 1.324(4)
O3 C14 1.444(4)
O4 C15 1.186(4)
O5 C16 1.405(4)
O5 C24 1.406(4)
O6 C18 1.415(4)
O6 C17 1.439(4)
O7 C19 1.399(4)
O8 C22 1.216(4)
C1 C2 1.370(5)
C1 C6 1.377(4)
C2 C3 1.360(5)
C3 C4 1.382(4)
C3 C13 1.494(5)
C4 C5 1.358(4)
C5 C6 1.376(4)
C5 C9 1.503(4)
C6 C7 1.500(4)
C7 C8 1.519(4)
C8 C12 1.499(4)
C8 C9 1.526(4)
C9 C10 1.503(4)
C10 C11 1.531(5)
C11 C12 1.515(5)
C13 C14 1.473(5)
C15 C16 1.497(5)
C16 C17 1.489(4)
C17 C18 1.466(4)
C17 C22 1.484(5)
C18 C19 1.482(4)
C19 C20 1.483(4)
C20 C21 1.333(4)
C21 C22 1.443(5)
C21 C23 1.490(4)

loop_
_geom_torsion_atom_site_label_1
_geom_torsion_atom_site_label_2
_geom_torsion_atom_site_label_3
_geom_torsion_atom_site_label_4
_geom_torsion
C6 C1 C2 C3 0.9(6)
C1 C2 C3 C4 0.5(6)
C1 C2 C3 C13 -173.3(3)
C2 C3 C4 C5 -0.9(5)
C13 C3 C4 C5 173.0(3)
C3 C4 C5 C6 -0.1(5)
C3 C4 C5 C9 -174.4(3)
C4 C5 C6 C1 1.4(5)
C9 C5 C6 C1 176.7(3)
C4 C5 C6 C7 -176.3(3)
C9 C5 C6 C7 -1.1(4)
C2 C1 C6 C5 -1.8(5)
C2 C1 C6 C7 175.4(3)
C5 C6 C7 C8 21.1(4)
C1 C6 C7 C8 -156.3(4)
C20 O1 C8 C12 127.1(3)
C20 O1 C8 C7 -104.5(3)
C20 O1 C8 C9 8.5(3)
C6 C7 C8 O1 87.2(3)
C6 C7 C8 C12 -147.4(3)
C6 C7 C8 C9 -31.9(3)
C19 O2 C9 C5 79.8(3)
C19 O2 C9 C10 -150.8(3)
C19 O2 C9 C8 -35.9(4)
C4 C5 C9 O2 33.3(5)
C6 C5 C9 O2 -141.6(3)
C4 C5 C9 C10 -91.6(4)
C6 C5 C9 C10 93.5(3)
C4 C5 C9 C8 155.7(3)
C6 C5 C9 C8 -19.2(3)
O1 C8 C9 O2 37.2(3)
C12 C8 C9 O2 -84.9(3)
C7 C8 C9 O2 151.9(3)
O1 C8 C9 C5 -83.5(3)
C12 C8 C9 C5 154.5(3)
C7 C8 C9 C5 31.3(3)
O1 C8 C9 C10 154.8(2)
C12 C8 C9 C10 32.7(3)
C7 C8 C9 C10 -90.5(3)
O2 C9 C10 C11 105.9(3)
C5 C9 C10 C11 -127.6(3)
C8 C9 C10 C11 -15.5(3)
C9 C10 C11 C12 -6.8(4)
O1 C8 C12 C11 -159.9(3)
C7 C8 C12 C11 77.3(4)
C9 C8 C12 C11 -37.1(3)
C10 C11 C12 C8 26.8(4)
C2 C3 C13 C14 88.0(4)
C4 C3 C13 C14 -85.8(4)
C15 O3 C14 C13 168.0(3)
C3 C13 C14 O3 55.5(4)
C14 O3 C15 O4 -8.0(5)
C14 O3 C15 C16 175.7(3)
C24 O5 C16 C17 -154.5(3)
C24 O5 C16 C15 81.1(4)
O4 C15 C16 O5 -94.8(4)
O3 C15 C16 O5 81.6(3)
O4 C15 C16 C17 144.8(4)
O3 C15 C16 C17 -38.8(4)
C18 O6 C17 C22 110.0(3)
C18 O6 C17 C16 -116.6(3)
O5 C16 C17 O6 59.3(4)
C15 C16 C17 O6 -179.7(3)
O5 C16 C17 C18 -7.1(4)
C15 C16 C17 C18 113.9(4)
O5 C16 C17 C22 -169.3(3)
C15 C16 C17 C22 -48.3(4)
C17 O6 C18 C19 -113.6(3)
C22 C17 C18 O6 -99.9(3)
C16 C17 C18 O6 98.2(3)
O6 C17 C18 C19 102.4(3)
C22 C17 C18 C19 2.5(5)
C16 C17 C18 C19 -159.5(3)
C9 O2 C19 O7 109.4(3)
C9 O2 C19 C18 -134.2(3)
C9 O2 C19 C20 -8.7(4)
O6 C18 C19 O2 -168.5(2)
C17 C18 C19 O2 122.8(3)
O6 C18 C19 O7 -50.8(4)
C17 C18 C19 O7 -119.5(3)
O6 C18 C19 C20 67.6(3)
C17 C18 C19 C20 -1.1(4)
C8 O1 C20 C21 127.9(3)
C8 O1 C20 C19 -55.9(3)
O2 C19 C20 C21 -126.7(3)
O7 C19 C20 C21 114.0(4)
C18 C19 C20 C21 -4.3(5)
O2 C19 C20 O1 57.4(3)
O7 C19 C20 O1 -61.9(3)
C18 C19 C20 O1 179.8(3)
O1 C20 C21 C22 -176.5(3)
C19 C20 C21 C22 7.8(5)
O1 C20 C21 C23 -3.1(5)
C19 C20 C21 C23 -178.8(3)
C20 C21 C22 O8 172.9(3)
C23 C21 C22 O8 -0.7(5)
C20 C21 C22 C17 -5.8(5)
C23 C21 C22 C17 -179.4(3)
O6 C17 C22 O8 117.4(3)
C18 C17 C22 O8 -177.9(3)
C16 C17 C22 O8 -14.6(5)
O6 C17 C22 C21 -63.8(4)
C18 C17 C22 C21 0.8(5)
C16 C17 C22 C21 164.2(3)
